data_2238617
loop_
_publ_author_name
'Geiger, David K.'
'Nellist, Michael R.'

_publ_section_title
;
 5-Chloro-2-(thiophen-2-yl)-1-(thiophen-2-ylmethyl)-1<i>H</i>-benzimidazole--6-chloro-2-(thiophen-2-yl)-1-(thiophen-2-ylmethyl)-1<i>H</i>-benzimidazole
 (0.94/0.06)
;
_journal_coeditor_code FJ2642
_journal_issue 10
_journal_name_full 'Acta Crystallographica Section E'
_journal_page_first o1539
_journal_page_last o1540
_journal_paper_doi 10.1107/S1600536813024999
_journal_volume 69
_journal_year 2013
_chemical_formula_iupac 'C16 H11 Cl N2 S2'
_chemical_formula_moiety 'C16 H11 Cl N2 S2'
_chemical_formula_sum 'C16 H11 Cl N2 S2'
_chemical_formula_weight 330.84
_chemical_name_common
;6-Chloro-2-(thiophen-2-yl)-1-(thiophen-2-ylmethyl)-1H-benzimidazole
(0.94/0.06)
;
_chemical_name_systematic
;
5-Chloro-2-(thiophen-2-yl)-1-(thiophen-2-ylmethyl)-1<i>H</i>-benzimidazole--\
6-chloro-2-(thiophen-2-yl)-1-(thiophen-2-ylmethyl)-1<i>H</i>-benzimidazole
(0.94/0.06)
;
_space_group_crystal_system monoclinic
_space_group_IT_number 14
_space_group_name_Hall '-P 2yn'
_space_group_name_H-M_alt 'P 1 21/n 1'
_symmetry_space_group_name_Hall '-P 2yn'
_symmetry_space_group_name_H-M 'P 1 21/n 1'
_atom_sites_solution_hydrogens geom
_atom_sites_solution_primary direct
_atom_sites_solution_secondary difmap
_cell_angle_alpha 90
_cell_angle_beta 100.461(3)
_cell_angle_gamma 90
_cell_formula_units_Z 8
_cell_length_a 12.7407(11)
_cell_length_b 10.5126(8)
_cell_length_c 22.955(2)
_cell_measurement_reflns_used 9493
_cell_measurement_temperature 200.(2)
_cell_measurement_theta_max 24.9346
_cell_measurement_theta_min 2.5806
_cell_volume 3023.4(4)
_computing_cell_refinement 'SAINT (Bruker 2010)'
_computing_data_collection 'APEX2 (Bruker, 2010)'
_computing_data_reduction 'SAINT  (Bruker 2010)'
_computing_molecular_graphics 'PLATON (Spek, 2009) and Mercury (Macrae <i>et al.</i>, 2008)'
_computing_publication_material 'publCIF (Westrip, 2010)'
_computing_structure_refinement 'SHELXL97 (Sheldrick, 2008)'
_computing_structure_solution 'SHELXS97 (Sheldrick, 2008)'
_diffrn_ambient_temperature 200.(2)
_diffrn_measured_fraction_theta_full 0.995
_diffrn_measured_fraction_theta_max 0.995
_diffrn_measurement_device_type 'Bruker SMART X2S benchtop diffractometer'
_diffrn_measurement_method '\w scans'
_diffrn_radiation_monochromator 'doubly curved silicon crystal'
_diffrn_radiation_type MoK\a
_diffrn_radiation_wavelength 0.71073
_diffrn_reflns_av_R_equivalents 0.0716
_diffrn_reflns_av_sigmaI/netI 0.0492
_diffrn_reflns_limit_h_max 14
_diffrn_reflns_limit_h_min -15
_diffrn_reflns_limit_k_max 11
_diffrn_reflns_limit_k_min -12
_diffrn_reflns_limit_l_max 27
_diffrn_reflns_limit_l_min -27
_diffrn_reflns_number 32145
_diffrn_reflns_theta_full 25.09
_diffrn_reflns_theta_max 25.09
_diffrn_reflns_theta_min 2.14
_exptl_absorpt_coefficient_mu 0.522
_exptl_absorpt_correction_T_max 0.90
_exptl_absorpt_correction_T_min 0.62
_exptl_absorpt_correction_type multi-scan
_exptl_absorpt_process_details '(SADABS; Bruker, 2010)'
_exptl_crystal_colour colourless
_exptl_crystal_density_diffrn 1.454
_exptl_crystal_density_method 'not measured'
_exptl_crystal_description plate
_exptl_crystal_F_000 1360
_exptl_crystal_size_max 0.800
_exptl_crystal_size_mid 0.400
_exptl_crystal_size_min 0.200
_refine_diff_density_max 0.335
_refine_diff_density_min -0.440
_refine_ls_extinction_method none
_refine_ls_goodness_of_fit_ref 1.079
_refine_ls_hydrogen_treatment constr
_refine_ls_matrix_type full
_refine_ls_number_parameters 420
_refine_ls_number_reflns 5356
_refine_ls_number_restraints 227
_refine_ls_restrained_S_all 1.065
_refine_ls_R_factor_all 0.0517
_refine_ls_R_factor_gt 0.0381
_refine_ls_shift/su_max 0.000
_refine_ls_shift/su_mean 0.000
_refine_ls_structure_factor_coef Fsqd
_refine_ls_weighting_details 'calc w=1/[\s^2^(Fo^2^)+(0.0256P)^2^+1.7458P] where P=(Fo^2^+2Fc^2^)/3'
_refine_ls_weighting_scheme calc
_refine_ls_wR_factor_gt 0.0876
_refine_ls_wR_factor_ref 0.0926
_reflns_number_gt 4419
_reflns_number_total 5356
_reflns_threshold_expression >2sigma(I)
_cod_data_source_file fj2642.cif
_cod_data_source_block I
_cod_database_code 2238617

loop_
_space_group_symop_operation_xyz
'x, y, z'
'-x+1/2, y+1/2, -z+1/2'
'-x, -y, -z'
'x-1/2, -y-1/2, z-1/2'

loop_
_atom_site_type_symbol
_atom_site_label
_atom_site_fract_x
_atom_site_fract_y
_atom_site_fract_z
_atom_site_U_iso_or_equiv
_atom_site_adp_type
_atom_site_calc_flag
_atom_site_refinement_flags
_atom_site_occupancy
_atom_site_disorder_assembly
_atom_site_disorder_group
Cl Cl1 0.61379(6) 0.64223(7) 0.03514(3) 0.0429(2) Uani d P 0.9401(19) A 1
Cl Cl11 0.8208(9) 0.6153(12) 0.0775(5) 0.049(4) Uani d PD 0.0599(19) A 2
Cl Cl2 0.24867(6) 0.62779(8) 0.45858(3) 0.0552(2) Uani d . 1.0 . .
S S1 0.46460(5) 0.23990(8) 0.31622(3) 0.0333(2) Uani d PDU 0.9272(19) B 1
C C8 0.5695(2) 0.3464(3) 0.32835(12) 0.0277(5) Uani d PDU 0.9272(19) B 1
C C9 0.6012(3) 0.3670(5) 0.3868(2) 0.0408(11) Uani d PDU 0.9272(19) B 1
H H9 0.6582 0.4227 0.4023 0.049 Uiso calc PR 0.9272(19) B 1
C C10 0.5428(4) 0.2989(4) 0.42304(16) 0.0457(9) Uani d PDU 0.9272(19) B 1
H H10 0.5555 0.3036 0.4651 0.055 Uiso calc PR 0.9272(19) B 1
C C11 0.4661(3) 0.2258(4) 0.39051(14) 0.0415(8) Uani d PDU 0.9272(19) B 1
H H11 0.4188 0.1728 0.4071 0.05 Uiso calc PR 0.9272(19) B 1
S S201 0.6207(13) 0.3828(18) 0.3975(8) 0.0333(2) Uani d PDU 0.0728(19) B 2
C C208 0.5691(18) 0.347(2) 0.3258(8) 0.0277(5) Uani d PDU 0.0728(19) B 2
C C209 0.495(3) 0.255(4) 0.3208(14) 0.0408(11) Uani d PDU 0.0728(19) B 2
H H209 0.4615 0.2198 0.284 0.049 Uiso calc PR 0.0728(19) B 2
C C210 0.471(4) 0.218(5) 0.3759(17) 0.0457(9) Uani d PDU 0.0728(19) B 2
H H210 0.4162 0.1597 0.3805 0.055 Uiso calc PR 0.0728(19) B 2
C C211 0.537(4) 0.274(5) 0.4217(14) 0.0415(8) Uani d PDU 0.0728(19) B 2
H H211 0.5372 0.2563 0.4623 0.05 Uiso calc PR 0.0728(19) B 2
S S3 -0.08034(5) 0.24052(8) 0.17321(4) 0.0362(2) Uani d PDU 0.9272(19) B 1
C C24 0.0189(2) 0.3445(3) 0.16210(12) 0.0291(5) Uani d PDU 0.9272(19) B 1
C C25 0.0157(3) 0.3639(5) 0.10334(19) 0.0409(10) Uani d PDU 0.9272(19) B 1
H H25 0.0635 0.419 0.0883 0.049 Uiso calc PR 0.9272(19) B 1
C C26 -0.0651(3) 0.2945(3) 0.06668(15) 0.0427(9) Uani d PDU 0.9272(19) B 1
H H26 -0.0773 0.2968 0.0246 0.051 Uiso calc PR 0.9272(19) B 1
C C27 -0.1236(2) 0.2238(4) 0.09864(14) 0.0416(8) Uani d PDU 0.9272(19) B 1
H H27 -0.1818 0.1713 0.0816 0.05 Uiso calc PR 0.9272(19) B 1
S S203 0.0313(13) 0.3664(18) 0.0909(8) 0.0362(2) Uani d PDU 0.0728(19) B 2
C C204 0.0221(18) 0.345(2) 0.1633(8) 0.0291(5) Uani d PDU 0.0728(19) B 2
C C205 -0.055(3) 0.263(4) 0.1702(14) 0.0409(10) Uani d PDU 0.0728(19) B 2
H H205 -0.0717 0.2402 0.2076 0.049 Uiso calc PR 0.0728(19) B 2
C C206 -0.110(3) 0.214(5) 0.1156(16) 0.0427(9) Uani d PDU 0.0728(19) B 2
H H206 -0.168 0.1558 0.1121 0.051 Uiso calc PR 0.0728(19) B 2
C C207 -0.071(4) 0.261(5) 0.0688(14) 0.0416(8) Uani d PDU 0.0728(19) B 2
H H207 -0.0973 0.2385 0.0287 0.05 Uiso calc PR 0.0728(19) B 2
N N1 0.70729(13) 0.43276(18) 0.27330(8) 0.0266(4) Uani d . 1.0 B .
N N2 0.53427(13) 0.43584(18) 0.22876(9) 0.0289(4) Uani d . 1.0 A .
N N3 0.19102(13) 0.43204(18) 0.21832(8) 0.0274(4) Uani d . 1.0 B .
N N4 0.04623(13) 0.43177(18) 0.26202(9) 0.0284(4) Uani d . 1.0 B .
C C1 0.59642(16) 0.4881(2) 0.19105(10) 0.0268(5) Uani d . 1.0 A .
C C2 0.70448(16) 0.4859(2) 0.21790(10) 0.0260(5) Uani d . 1.0 . .
C C3 0.78547(17) 0.5283(2) 0.18928(11) 0.0318(6) Uani d . 1.0 A .
H H3 0.8583 0.5262 0.2081 0.038 Uiso calc R 1.0 . .
C C4 0.75470(18) 0.5735(2) 0.13244(11) 0.0345(6) Uani d D 1.0 . .
H H4 0.8073 0.6019 0.1109 0.041 Uiso calc PR 0.9401(19) A 1
C C5 0.64661(19) 0.5781(2) 0.10605(11) 0.0315(5) Uani d . 1.0 A .
H H5 0.628 0.6115 0.0671 0.038 Uiso calc PR 0.0599(19) A 2
C C6 0.56597(17) 0.5361(2) 0.13409(10) 0.0306(5) Uani d . 1.0 . .
H H6 0.4932 0.5399 0.1154 0.037 Uiso calc R 1.0 A .
C C7 0.60260(16) 0.4044(2) 0.27688(10) 0.0262(5) Uani d D 1.0 . .
C C12 0.80522(16) 0.4025(2) 0.31486(10) 0.0289(5) Uani d . 1.0 . .
H H12A 0.8618 0.3815 0.2921 0.035 Uiso calc R 1.0 B .
H H12B 0.7926 0.3259 0.3377 0.035 Uiso calc R 1.0 . .
C C17 0.22345(16) 0.4840(2) 0.27401(10) 0.0258(5) Uani d . 1.0 . .
C C18 0.13203(16) 0.4836(2) 0.30049(10) 0.0267(5) Uani d . 1.0 . .
C C19 0.13799(17) 0.5298(2) 0.35781(11) 0.0306(5) Uani d . 1.0 . .
H H19 0.077 0.5334 0.3762 0.037 Uiso calc R 1.0 . .
C C20 0.23665(18) 0.5700(2) 0.38649(10) 0.0321(5) Uani d . 1.0 . .
C C21 0.32827(17) 0.5684(2) 0.36057(11) 0.0317(5) Uani d . 1.0 . .
H H21 0.3946 0.5964 0.3827 0.038 Uiso calc R 1.0 . .
C C22 0.32240(16) 0.5266(2) 0.30348(10) 0.0292(5) Uani d . 1.0 . .
H H22 0.3832 0.5266 0.2849 0.035 Uiso calc R 1.0 . .
C C23 0.08426(15) 0.4026(2) 0.21395(10) 0.0262(5) Uani d D 1.0 . .
C C28 0.26310(16) 0.4040(2) 0.17696(10) 0.0284(5) Uani d . 1.0 . .
H H28A 0.2356 0.3289 0.1529 0.034 Uiso calc R 1.0 B .
H H28B 0.3341 0.3815 0.2 0.034 Uiso calc R 1.0 . .
S S2 0.86470(5) 0.66077(6) 0.33429(3) 0.03759(17) Uani d . 1.0 . .
C C13 0.84454(16) 0.5082(2) 0.35767(11) 0.0282(5) Uani d . 1.0 B .
C C14 0.87606(16) 0.4981(2) 0.41784(11) 0.0325(6) Uani d . 1.0 . .
H H14 0.8725 0.4213 0.4392 0.039 Uiso calc R 1.0 B .
C C15 0.91451(18) 0.6146(3) 0.44476(12) 0.0396(6) Uani d . 1.0 B .
H H15 0.939 0.6246 0.4861 0.047 Uiso calc R 1.0 . .
C C16 0.91244(19) 0.7094(3) 0.40503(12) 0.0418(6) Uani d . 1.0 B .
H H16 0.935 0.7939 0.4153 0.05 Uiso calc R 1.0 . .
S S4 0.31336(5) 0.66291(6) 0.16150(3) 0.03820(17) Uani d D 1.0 . .
C C29 0.27602(16) 0.5123(2) 0.13586(11) 0.0294(5) Uani d D 1.0 B .
C C30 0.26814(17) 0.5050(2) 0.07566(11) 0.0351(6) Uani d D 1.0 . .
H H30 0.2493 0.4297 0.0533 0.042 Uiso calc R 1.0 B .
C C31 0.29151(19) 0.6233(3) 0.05033(12) 0.0403(6) Uani d D 1.0 B .
H H31 0.2902 0.6356 0.0092 0.048 Uiso calc R 1.0 . .
C C32 0.3156(2) 0.7157(3) 0.09140(12) 0.0431(7) Uani d D 1.0 B .
H H32 0.332 0.8008 0.0823 0.052 Uiso calc R 1.0 . .

loop_
_atom_site_aniso_label
_atom_site_aniso_U_11
_atom_site_aniso_U_22
_atom_site_aniso_U_33
_atom_site_aniso_U_12
_atom_site_aniso_U_13
_atom_site_aniso_U_23
Cl1 0.0563(4) 0.0435(4) 0.0311(4) 0.0043(3) 0.0138(3) 0.0081(3)
Cl11 0.051(6) 0.063(9) 0.034(7) -0.011(5) 0.009(5) 0.000(6)
Cl2 0.0515(4) 0.0819(6) 0.0331(4) -0.0096(4) 0.0102(3) -0.0183(4)
S1 0.0295(4) 0.0352(4) 0.0347(4) -0.0119(3) 0.0046(3) 0.0021(3)
C8 0.0231(10) 0.0265(13) 0.0337(14) -0.0024(9) 0.0057(9) 0.0012(11)
C9 0.033(2) 0.052(2) 0.038(2) -0.0188(16) 0.0054(16) -0.0017(18)
C10 0.0437(16) 0.063(3) 0.0309(16) -0.0155(16) 0.0080(12) 0.0035(15)
C11 0.0361(14) 0.0511(19) 0.038(2) -0.0146(13) 0.0099(15) 0.0091(17)
S201 0.0295(4) 0.0352(4) 0.0347(4) -0.0119(3) 0.0046(3) 0.0021(3)
C208 0.0231(10) 0.0265(13) 0.0337(14) -0.0024(9) 0.0057(9) 0.0012(11)
C209 0.033(2) 0.052(2) 0.038(2) -0.0188(16) 0.0054(16) -0.0017(18)
C210 0.0437(16) 0.063(3) 0.0309(16) -0.0155(16) 0.0080(12) 0.0035(15)
C211 0.0361(14) 0.0511(19) 0.038(2) -0.0146(13) 0.0099(15) 0.0091(17)
S3 0.0271(4) 0.0369(5) 0.0435(4) -0.0089(3) 0.0037(3) -0.0040(3)
C24 0.0210(10) 0.0310(13) 0.0346(14) 0.0000(9) 0.0032(9) -0.0021(11)
C25 0.0257(19) 0.054(2) 0.043(3) -0.0045(15) 0.0062(13) -0.0012(19)
C26 0.0367(14) 0.053(3) 0.0351(16) 0.0008(15) -0.0030(12) -0.0060(15)
C27 0.0280(14) 0.0468(19) 0.046(2) -0.0060(13) -0.0046(13) -0.0113(17)
S203 0.0271(4) 0.0369(5) 0.0435(4) -0.0089(3) 0.0037(3) -0.0040(3)
C204 0.0210(10) 0.0310(13) 0.0346(14) 0.0000(9) 0.0032(9) -0.0021(11)
C205 0.0257(19) 0.054(2) 0.043(3) -0.0045(15) 0.0062(13) -0.0012(19)
C206 0.0367(14) 0.053(3) 0.0351(16) 0.0008(15) -0.0030(12) -0.0060(15)
C207 0.0280(14) 0.0468(19) 0.046(2) -0.0060(13) -0.0046(13) -0.0113(17)
N1 0.0219(8) 0.0274(11) 0.0308(11) -0.0016(7) 0.0059(8) 0.0029(9)
N2 0.0232(9) 0.0330(11) 0.0311(11) -0.0019(8) 0.0067(8) 0.0024(9)
N3 0.0216(9) 0.0320(11) 0.0291(11) -0.0019(8) 0.0059(7) -0.0055(9)
N4 0.0207(9) 0.0320(11) 0.0325(11) -0.0012(8) 0.0048(8) -0.0009(9)
C1 0.0269(11) 0.0248(13) 0.0299(13) 0.0019(9) 0.0086(9) -0.0013(10)
C2 0.0261(10) 0.0214(12) 0.0315(13) 0.0016(9) 0.0078(9) -0.0009(10)
C3 0.0259(11) 0.0303(14) 0.0413(15) -0.0001(9) 0.0118(10) 0.0007(11)
C4 0.0391(13) 0.0263(14) 0.0438(16) -0.0008(10) 0.0230(11) 0.0012(12)
C5 0.0433(13) 0.0223(13) 0.0317(14) 0.0043(10) 0.0145(11) 0.0018(11)
C6 0.0294(11) 0.0306(14) 0.0324(14) 0.0053(10) 0.0071(10) 0.0012(11)
C7 0.0230(10) 0.0262(13) 0.0299(13) -0.0024(9) 0.0065(9) -0.0026(10)
C12 0.0217(10) 0.0290(13) 0.0356(14) 0.0020(9) 0.0042(9) 0.0053(11)
C17 0.0239(10) 0.0252(13) 0.0283(13) 0.0015(9) 0.0047(9) -0.0006(10)
C18 0.0224(10) 0.0266(13) 0.0307(13) 0.0017(9) 0.0038(9) 0.0019(10)
C19 0.0262(11) 0.0350(14) 0.0320(14) 0.0040(10) 0.0093(10) -0.0001(11)
C20 0.0376(12) 0.0325(14) 0.0259(13) 0.0004(10) 0.0049(10) -0.0035(11)
C21 0.0269(11) 0.0323(14) 0.0346(14) -0.0033(10) 0.0020(10) -0.0024(11)
C22 0.0213(10) 0.0323(14) 0.0346(14) 0.0005(9) 0.0070(9) -0.0021(11)
C23 0.0202(10) 0.0260(13) 0.0315(13) -0.0002(9) 0.0022(9) 0.0013(10)
C28 0.0233(10) 0.0315(13) 0.0314(13) 0.0000(9) 0.0078(9) -0.0082(11)
S2 0.0398(3) 0.0302(4) 0.0410(4) -0.0011(3) 0.0027(3) 0.0069(3)
C13 0.0192(10) 0.0301(13) 0.0359(14) 0.0002(9) 0.0067(9) 0.0052(11)
C14 0.0259(11) 0.0348(14) 0.0367(15) -0.0021(10) 0.0056(10) 0.0079(12)
C15 0.0312(12) 0.0489(17) 0.0368(15) 0.0022(11) 0.0013(10) -0.0028(13)
C16 0.0397(13) 0.0332(15) 0.0501(17) -0.0011(11) 0.0018(12) -0.0039(13)
S4 0.0412(3) 0.0324(4) 0.0424(4) 0.0001(3) 0.0117(3) -0.0055(3)
C29 0.0193(10) 0.0344(14) 0.0353(14) 0.0007(9) 0.0070(9) -0.0054(11)
C30 0.0282(11) 0.0452(16) 0.0336(14) -0.0016(11) 0.0100(10) -0.0029(12)
C31 0.0371(13) 0.0501(18) 0.0352(15) 0.0061(12) 0.0103(11) 0.0070(13)
C32 0.0464(14) 0.0340(15) 0.0520(18) 0.0050(12) 0.0176(13) 0.0077(14)

loop_
_atom_type_symbol
_atom_type_description
_atom_type_scat_dispersion_real
_atom_type_scat_dispersion_imag
_atom_type_scat_source
C C 0.0033 0.0016 'International Tables Vol C Tables 4.2.6.8 and 6.1.1.4'
H H 0.0000 0.0000 'International Tables Vol C Tables 4.2.6.8 and 6.1.1.4'
N N 0.0061 0.0033 'International Tables Vol C Tables 4.2.6.8 and 6.1.1.4'
S S 0.1246 0.1234 'International Tables Vol C Tables 4.2.6.8 and 6.1.1.4'
Cl Cl 0.1484 0.1585 'International Tables Vol C Tables 4.2.6.8 and 6.1.1.4'

loop_
_geom_angle_atom_site_label_1
_geom_angle_atom_site_label_2
_geom_angle_atom_site_label_3
_geom_angle
C11 S1 C8 91.57(14)
C9 C8 C7 131.5(3)
C9 C8 S1 110.3(2)
C7 C8 S1 118.0(2)
C8 C9 C10 114.3(3)
C8 C9 H9 122.8
C10 C9 H9 122.8
C11 C10 C9 111.6(3)
C11 C10 H10 124.2
C9 C10 H10 124.2
C10 C11 S1 112.2(2)
C10 C11 H11 123.9
S1 C11 H11 123.9
C208 S201 C211 90.7(11)
C209 C208 C7 123.(2)
C209 C208 S201 112.8(13)
C7 C208 S201 123.7(19)
C208 C209 C210 112.7(16)
C208 C209 H209 123.6
C210 C209 H209 123.6
C211 C210 C209 111.7(17)
C211 C210 H210 124.2
C209 C210 H210 124.2
C210 C211 S201 111.9(15)
C210 C211 H211 124.1
S201 C211 H211 124.1
C27 S3 C24 91.65(14)
C25 C24 C23 131.2(3)
C25 C24 S3 110.6(2)
C23 C24 S3 118.1(2)
C24 C25 C26 113.7(3)
C24 C25 H25 123.1
C26 C25 H25 123.1
C27 C26 C25 111.9(3)
C27 C26 H26 124.0
C25 C26 H26 124.0
C26 C27 S3 112.1(2)
C26 C27 H27 123.9
S3 C27 H27 123.9
C204 S203 C207 91.1(11)
C205 C204 C23 120.(2)
C205 C204 S203 112.5(13)
C23 C204 S203 128.0(19)
C204 C205 C206 112.7(16)
C204 C205 H205 123.7
C206 C205 H205 123.7
C207 C206 C205 112.1(17)
C207 C206 H206 124.0
C205 C206 H206 124.0
C206 C207 S203 111.6(15)
C206 C207 H207 124.2
S203 C207 H207 124.2
C2 N1 C7 106.10(18)
C2 N1 C12 124.36(17)
C7 N1 C12 129.22(19)
C7 N2 C1 104.91(17)
C23 N3 C17 106.32(17)
C23 N3 C28 129.24(19)
C17 N3 C28 124.14(17)
C23 N4 C18 104.92(17)
N2 C1 C6 129.6(2)
N2 C1 C2 110.2(2)
C6 C1 C2 120.2(2)
N1 C2 C3 131.7(2)
N1 C2 C1 105.68(18)
C3 C2 C1 122.6(2)
C4 C3 C2 116.7(2)
C4 C3 H3 121.6
C2 C3 H3 121.6
C3 C4 C5 120.7(2)
C3 C4 Cl11 134.4(4)
C5 C4 Cl11 104.5(4)
C3 C4 H4 119.7
C5 C4 H4 119.7
Cl11 C4 H4 16.2
C6 C5 C4 123.0(2)
C6 C5 Cl1 119.14(19)
C4 C5 Cl1 117.90(18)
C6 C5 H5 118.5
C4 C5 H5 118.5
Cl1 C5 H5 1.2
C5 C6 C1 116.8(2)
C5 C6 H6 121.6
C1 C6 H6 121.6
N2 C7 N1 113.1(2)
N2 C7 C208 121.8(10)
N1 C7 C208 125.1(10)
N2 C7 C8 122.7(2)
N1 C7 C8 124.2(2)
C208 C7 C8 1.3(12)
N1 C12 C13 114.12(18)
N1 C12 H12A 108.7
C13 C12 H12A 108.7
N1 C12 H12B 108.7
C13 C12 H12B 108.7
H12A C12 H12B 107.6
N3 C17 C22 132.0(2)
N3 C17 C18 105.43(18)
C22 C17 C18 122.6(2)
N4 C18 C19 129.87(19)
N4 C18 C17 110.2(2)
C19 C18 C17 120.0(2)
C20 C19 C18 116.6(2)
C20 C19 H19 121.7
C18 C19 H19 121.7
C19 C20 C21 123.5(2)
C19 C20 Cl2 118.46(18)
C21 C20 Cl2 118.05(18)
C22 C21 C20 120.3(2)
C22 C21 H21 119.9
C20 C21 H21 119.9
C21 C22 C17 117.1(2)
C21 C22 H22 121.5
C17 C22 H22 121.5
N4 C23 N3 113.17(19)
N4 C23 C204 123.4(10)
N3 C23 C204 123.5(10)
N4 C23 C24 122.6(2)
N3 C23 C24 124.3(2)
C204 C23 C24 1.0(9)
N3 C28 C29 113.96(18)
N3 C28 H28A 108.8
C29 C28 H28A 108.8
N3 C28 H28B 108.8
C29 C28 H28B 108.8
H28A C28 H28B 107.7
C16 S2 C13 91.71(13)
C14 C13 C12 127.0(2)
C14 C13 S2 110.64(18)
C12 C13 S2 122.21(18)
C13 C14 C15 112.8(2)
C13 C14 H14 123.6
C15 C14 H14 123.6
C16 C15 C14 112.4(2)
C16 C15 H15 123.8
C14 C15 H15 123.8
C15 C16 S2 112.5(2)
C15 C16 H16 123.8
S2 C16 H16 123.8
C32 S4 C29 91.59(13)
C30 C29 C28 126.4(2)
C30 C29 S4 111.14(19)
C28 C29 S4 122.31(17)
C29 C30 C31 112.3(2)
C29 C30 H30 123.8
C31 C30 H30 123.8
C32 C31 C30 112.4(2)
C32 C31 H31 123.8
C30 C31 H31 123.8
C31 C32 S4 112.6(2)
C31 C32 H32 123.7
S4 C32 H32 123.7

loop_
_geom_bond_atom_site_label_1
_geom_bond_atom_site_label_2
_geom_bond_distance
Cl1 C5 1.741(2)
Cl11 C4 1.696(10)
Cl2 C20 1.743(2)
S1 C11 1.708(3)
S1 C8 1.728(3)
C8 C9 1.347(5)
C8 C7 1.457(3)
C9 C10 1.408(5)
C9 H9 0.95
C10 C11 1.355(4)
C10 H10 0.95
C11 H11 0.95
S201 C208 1.701(16)
S201 C211 1.719(16)
C208 C209 1.337(16)
C208 C7 1.410(17)
C209 C210 1.410(16)
C209 H209 0.95
C210 C211 1.359(16)
C210 H210 0.95
C211 H211 0.95
S3 C27 1.709(3)
S3 C24 1.725(3)
C24 C25 1.358(5)
C24 C23 1.457(3)
C25 C26 1.410(5)
C25 H25 0.95
C26 C27 1.358(4)
C26 H26 0.95
C27 H27 0.95
S203 C204 1.703(16)
S203 C207 1.717(16)
C204 C205 1.340(16)
C204 C23 1.419(16)
C205 C206 1.415(16)
C205 H205 0.95
C206 C207 1.357(15)
C206 H206 0.95
C207 H207 0.95
N1 C2 1.383(3)
N1 C7 1.384(3)
N1 C12 1.461(3)
N2 C7 1.319(3)
N2 C1 1.388(3)
N3 C23 1.381(3)
N3 C17 1.383(3)
N3 C28 1.466(3)
N4 C23 1.319(3)
N4 C18 1.386(3)
C1 C6 1.390(3)
C1 C2 1.403(3)
C2 C3 1.393(3)
C3 C4 1.377(3)
C3 H3 0.95
C4 C5 1.401(3)
C4 H4 0.95
C5 C6 1.380(3)
C5 H5 0.95
C6 H6 0.95
C12 C13 1.507(3)
C12 H12A 0.99
C12 H12B 0.99
C17 C22 1.392(3)
C17 C18 1.408(3)
C18 C19 1.392(3)
C19 C20 1.375(3)
C19 H19 0.95
C20 C21 1.403(3)
C21 C22 1.371(3)
C21 H21 0.95
C22 H22 0.95
C28 C29 1.507(3)
C28 H28A 0.99
C28 H28B 0.99
S2 C16 1.706(3)
S2 C13 1.725(2)
C13 C14 1.371(3)
C14 C15 1.418(4)
C14 H14 0.95
C15 C16 1.348(4)
C15 H15 0.95
C16 H16 0.95
S4 C32 1.707(3)
S4 C29 1.726(2)
C29 C30 1.369(3)
C30 C31 1.427(4)
C30 H30 0.95
C31 C32 1.350(4)
C31 H31 0.95
C32 H32 0.95

loop_
_geom_hbond_atom_site_label_D
_geom_hbond_atom_site_label_H
_geom_hbond_atom_site_label_A
_geom_hbond_site_symmetry_D
_geom_hbond_site_symmetry_H
_geom_hbond_site_symmetry_A
_geom_hbond_distance_DH
_geom_hbond_distance_HA
_geom_hbond_distance_DA
_geom_hbond_angle_DHA
_geom_hbond_publ_flag
C22 H22 N2 1_555 1_555 1_555 0.95 2.68 3.581(3) 158.7 y
C28 H28B N2 1_555 1_555 1_555 0.99 2.58 3.460(3) 148.1 y
C3 H3 N4 1_455 1_455 1_555 0.95 2.68 3.584(3) 159.4 y
C12 H12A N4 1_455 1_455 1_555 0.99 2.62 3.514(3) 150.3 y

loop_
_geom_torsion_atom_site_label_1
_geom_torsion_atom_site_label_2
_geom_torsion_atom_site_label_3
_geom_torsion_atom_site_label_4
_geom_torsion
C11 S1 C8 C9 0.0(3)
C11 S1 C8 C7 -175.5(2)
C7 C8 C9 C10 174.6(3)
S1 C8 C9 C10 -0.1(5)
C8 C9 C10 C11 0.2(6)
C9 C10 C11 S1 -0.2(5)
C8 S1 C11 C10 0.1(3)
C211 S201 C208 C209 -1.(3)
C211 S201 C208 C7 179.9(16)
C7 C208 C209 C210 -177.(2)
S201 C208 C209 C210 4.(4)
C208 C209 C210 C211 -6.(5)
C209 C210 C211 S201 5.(5)
C208 S201 C211 C210 -2.(4)
C27 S3 C24 C25 0.5(3)
C27 S3 C24 C23 176.1(2)
C23 C24 C25 C26 -175.6(3)
S3 C24 C25 C26 -0.8(5)
C24 C25 C26 C27 0.7(5)
C25 C26 C27 S3 -0.4(4)
C24 S3 C27 C26 -0.1(3)
C207 S203 C204 C205 -1.(3)
C207 S203 C204 C23 -179.9(18)
C23 C204 C205 C206 180.(2)
S203 C204 C205 C206 0.(3)
C204 C205 C206 C207 0.(5)
C205 C206 C207 S203 -1.(5)
C204 S203 C207 C206 1.(4)
C7 N2 C1 C6 179.3(2)
C7 N2 C1 C2 0.6(2)
C7 N1 C2 C3 -177.6(2)
C12 N1 C2 C3 -3.6(4)
C7 N1 C2 C1 0.8(2)
C12 N1 C2 C1 174.8(2)
N2 C1 C2 N1 -0.9(2)
C6 C1 C2 N1 -179.8(2)
N2 C1 C2 C3 177.7(2)
C6 C1 C2 C3 -1.2(3)
N1 C2 C3 C4 178.1(2)
C1 C2 C3 C4 0.0(3)
C2 C3 C4 C5 1.3(3)
C2 C3 C4 Cl11 -170.1(6)
C3 C4 C5 C6 -1.4(4)
Cl11 C4 C5 C6 172.3(5)
C3 C4 C5 Cl1 177.54(19)
Cl11 C4 C5 Cl1 -8.8(5)
C4 C5 C6 C1 0.1(3)
Cl1 C5 C6 C1 -178.77(17)
N2 C1 C6 C5 -177.5(2)
C2 C1 C6 C5 1.1(3)
C1 N2 C7 N1 -0.1(3)
C1 N2 C7 C208 -179.4(12)
C1 N2 C7 C8 179.5(2)
C2 N1 C7 N2 -0.5(3)
C12 N1 C7 N2 -174.1(2)
C2 N1 C7 C208 178.9(13)
C12 N1 C7 C208 5.3(13)
C2 N1 C7 C8 179.9(2)
C12 N1 C7 C8 6.4(4)
C209 C208 C7 N2 41.(2)
S201 C208 C7 N2 -140.1(12)
C209 C208 C7 N1 -138.(2)
S201 C208 C7 N1 41.(2)
C209 C208 C7 C8 18.E1(10)
S201 C208 C7 C8 0.E1(4)
C9 C8 C7 N2 -138.1(4)
S1 C8 C7 N2 36.2(3)
C9 C8 C7 N1 41.4(5)
S1 C8 C7 N1 -144.2(2)
C9 C8 C7 C208 18.E1(10)
S1 C8 C7 C208 -1.E1(4)
C2 N1 C12 C13 91.6(3)
C7 N1 C12 C13 -95.8(3)
C23 N3 C17 C22 177.4(2)
C28 N3 C17 C22 3.2(4)
C23 N3 C17 C18 -0.4(2)
C28 N3 C17 C18 -174.5(2)
C23 N4 C18 C19 -179.4(2)
C23 N4 C18 C17 -0.3(3)
N3 C17 C18 N4 0.4(3)
C22 C17 C18 N4 -177.6(2)
N3 C17 C18 C19 179.6(2)
C22 C17 C18 C19 1.6(4)
N4 C18 C19 C20 176.7(2)
C17 C18 C19 C20 -2.3(3)
C18 C19 C20 C21 1.2(4)
C18 C19 C20 Cl2 -179.58(17)
C19 C20 C21 C22 0.7(4)
Cl2 C20 C21 C22 -178.49(19)
C20 C21 C22 C17 -1.5(3)
N3 C17 C22 C21 -177.1(2)
C18 C17 C22 C21 0.3(3)
C18 N4 C23 N3 0.1(3)
C18 N4 C23 C204 179.0(12)
C18 N4 C23 C24 179.8(2)
C17 N3 C23 N4 0.2(3)
C28 N3 C23 N4 174.0(2)
C17 N3 C23 C204 -178.8(12)
C28 N3 C23 C204 -5.0(12)
C17 N3 C23 C24 -179.5(2)
C28 N3 C23 C24 -5.7(4)
C205 C204 C23 N4 -33.(2)
S203 C204 C23 N4 146.3(13)
C205 C204 C23 N3 146.(2)
S203 C204 C23 N3 -35.(2)
C205 C204 C23 C24 -7.E1(8)
S203 C204 C23 C24 11.E1(8)
C25 C24 C23 N4 141.0(4)
S3 C24 C23 N4 -33.6(3)
C25 C24 C23 N3 -39.4(5)
S3 C24 C23 N3 146.1(2)
C25 C24 C23 C204 -8.E1(8)
S3 C24 C23 C204 11.E1(8)
C23 N3 C28 C29 96.9(3)
C17 N3 C28 C29 -90.3(3)
N1 C12 C13 C14 132.0(2)
N1 C12 C13 S2 -52.9(2)
C16 S2 C13 C14 -1.03(17)
C16 S2 C13 C12 -176.80(18)
C12 C13 C14 C15 176.60(19)
S2 C13 C14 C15 1.1(2)
C13 C14 C15 C16 -0.6(3)
C14 C15 C16 S2 -0.2(3)
C13 S2 C16 C15 0.73(19)
N3 C28 C29 C30 -131.2(2)
N3 C28 C29 S4 53.8(2)
C32 S4 C29 C30 1.10(18)
C32 S4 C29 C28 176.82(18)
C28 C29 C30 C31 -176.18(19)
S4 C29 C30 C31 -0.7(2)
C29 C30 C31 C32 -0.3(3)
C30 C31 C32 S4 1.1(3)
C29 S4 C32 C31 -1.3(2)
